data_7207334
loop_
_publ_author_name
'Li, Xiao-Ling'
'Liu, Guang-Zhen'
'Xin, Ling-Yun'
'Wang, Li-Ya'

_publ_section_title
;
 Three Zn(ii) metal--organic frameworks assembled from a versatile tecton
 5-ethyl-pyridine-2,3-dicarboxylate and dipyridyl-type coligand
;
_journal_issue 5
_journal_name_full CrystEngComm
_journal_page_first 1729
_journal_paper_doi 10.1039/c1ce06050c
_journal_volume 14
_journal_year 2012
_chemical_formula_sum 'C44 H43 N6 O9 Zn2'
_chemical_formula_weight 930.58
_chemical_name_systematic
;

?

;
_space_group_IT_number 2
_symmetry_cell_setting triclinic
_symmetry_space_group_name_Hall '-P 1'
_symmetry_space_group_name_H-M 'P -1'
_atom_sites_solution_hydrogens geom
_atom_sites_solution_primary direct
_atom_sites_solution_secondary difmap
_audit_creation_method SHELXL-97
_cell_angle_alpha 78.7510(10)
_cell_angle_beta 79.3290(10)
_cell_angle_gamma 76.2100(10)
_cell_formula_units_Z 2
_cell_length_a 9.3233(10)
_cell_length_b 10.1051(11)
_cell_length_c 23.432(2)
_cell_measurement_reflns_used 6979
_cell_measurement_temperature 296(2)
_cell_measurement_theta_max 27.82
_cell_measurement_theta_min 2.41
_cell_volume 2080.4(4)
_computing_cell_refinement 'Bruker SMART'
_computing_data_collection 'Bruker SMART'
_computing_data_reduction 'Bruker SAINT'
_computing_molecular_graphics 'Bruker SHELXTL'
_computing_publication_material 'Bruker SHELXTL'
_computing_structure_refinement 'SHELXL-97 (Sheldrick, 1997)'
_computing_structure_solution 'SHELXS-97 (Sheldrick, 1990)'
_diffrn_ambient_temperature 296(2)
_diffrn_measured_fraction_theta_full 0.989
_diffrn_measured_fraction_theta_max 0.989
_diffrn_measurement_device_type 'CCD area detector'
_diffrn_measurement_method 'phi and omega scans'
_diffrn_radiation_monochromator graphite
_diffrn_radiation_source 'fine-focus sealed tube'
_diffrn_radiation_type MoK\a
_diffrn_radiation_wavelength 0.71073
_diffrn_reflns_av_R_equivalents 0.0187
_diffrn_reflns_av_sigmaI/netI 0.0292
_diffrn_reflns_limit_h_max 11
_diffrn_reflns_limit_h_min -11
_diffrn_reflns_limit_k_max 12
_diffrn_reflns_limit_k_min -12
_diffrn_reflns_limit_l_max 28
_diffrn_reflns_limit_l_min -28
_diffrn_reflns_number 15815
_diffrn_reflns_theta_full 25.50
_diffrn_reflns_theta_max 25.50
_diffrn_reflns_theta_min 2.27
_diffrn_standards_decay_% 0
_diffrn_standards_interval_count 0
_diffrn_standards_interval_time 0
_diffrn_standards_number 0
_exptl_absorpt_coefficient_mu 1.217
_exptl_absorpt_correction_T_max 0.8777
_exptl_absorpt_correction_T_min 0.7506
_exptl_absorpt_correction_type multi-scan
_exptl_absorpt_process_details sadabs
_exptl_crystal_colour colourless
_exptl_crystal_density_diffrn 1.486
_exptl_crystal_density_method 'not measured'
_exptl_crystal_description block
_exptl_crystal_F_000 962
_exptl_crystal_size_max 0.25
_exptl_crystal_size_mid 0.15
_exptl_crystal_size_min 0.11
_refine_diff_density_max 0.704
_refine_diff_density_min -0.246
_refine_diff_density_rms 0.060
_refine_ls_extinction_method none
_refine_ls_goodness_of_fit_ref 1.020
_refine_ls_hydrogen_treatment constr
_refine_ls_matrix_type full
_refine_ls_number_parameters 555
_refine_ls_number_reflns 7676
_refine_ls_number_restraints 0
_refine_ls_restrained_S_all 1.020
_refine_ls_R_factor_all 0.0428
_refine_ls_R_factor_gt 0.0329
_refine_ls_shift/su_max 0.001
_refine_ls_shift/su_mean 0.000
_refine_ls_structure_factor_coef Fsqd
_refine_ls_weighting_details 'calc w=1/[\s^2^(Fo^2^)+(0.0403P)^2^+1.3758P] where P=(Fo^2^+2Fc^2^)/3'
_refine_ls_weighting_scheme calc
_refine_ls_wR_factor_gt 0.0807
_refine_ls_wR_factor_ref 0.0859
_reflns_number_gt 6403
_reflns_number_total 7676
_reflns_threshold_expression >2sigma(I)
_cod_data_source_file c1ce06050c.txt
_cod_data_source_block a
_cod_depositor_comments
;
The following automatic conversions were performed:

'_symmetry_cell_setting' value 'Triclinic' changed to 'triclinic'
according to /home/saulius/struct/CIF-dictionaries/cif_core.dic
dictionary named 'cif_core.dic' version 2.4.1 from 2010-06-29.

Automatic conversion script
Id: cif_fix_values 1715 2011-07-08 13:25:40Z adriana 
;
_cod_original_sg_symbol_H-M P-1
_cod_database_code 7207334

loop_
_symmetry_equiv_pos_as_xyz
'x, y, z'
'-x, -y, -z'

loop_
_atom_site_label
_atom_site_type_symbol
_atom_site_fract_x
_atom_site_fract_y
_atom_site_fract_z
_atom_site_U_iso_or_equiv
_atom_site_adp_type
_atom_site_occupancy
_atom_site_symmetry_multiplicity
_atom_site_calc_flag
_atom_site_refinement_flags
Zn1 Zn 0.0000 1.0000 0.0000 0.03241(11) Uani 1 2 d S
Zn2 Zn 0.36121(3) 1.03358(3) 0.262488(11) 0.02775(8) Uani 1 1 d .
Zn3 Zn 0.0000 0.5000 0.5000 0.03912(12) Uani 1 2 d S
O1 O -0.02256(18) 1.10899(18) 0.06923(7) 0.0361(4) Uani 1 1 d .
O2 O 0.1182(2) 1.1930(2) 0.11443(10) 0.0552(6) Uani 1 1 d .
O3 O 0.4982(2) 1.0927(2) 0.13001(8) 0.0478(5) Uani 1 1 d .
O4 O 0.3266(2) 0.99246(19) 0.18919(7) 0.0435(5) Uani 1 1 d .
O5 O 0.2204(2) 0.9404(2) 0.31672(7) 0.0468(5) Uani 1 1 d .
O6 O 0.2936(3) 1.0041(3) 0.38933(9) 0.0643(6) Uani 1 1 d .
O7 O 0.3349(2) 0.6590(2) 0.39266(9) 0.0552(5) Uani 1 1 d .
O8 O 0.1977(2) 0.51140(18) 0.44426(8) 0.0409(4) Uani 1 1 d .
O9 O 0.7119(3) 0.2617(2) 0.13235(10) 0.0640(6) Uani 1 1 d .
H2W H 0.6420 0.2122 0.1311 0.096 Uiso 1 1 d R
H1W H 0.8037 0.2283 0.1120 0.096 Uiso 1 1 d R
N1 N 0.2162(2) 0.9359(2) 0.02405(8) 0.0287(4) Uani 1 1 d .
N2 N -0.0358(2) 0.7160(2) 0.46654(9) 0.0356(5) Uani 1 1 d .
N3 N -0.1017(3) 0.4469(2) 0.42875(9) 0.0395(5) Uani 1 1 d .
N4 N -0.0649(2) 0.8155(2) 0.06156(9) 0.0368(5) Uani 1 1 d .
N5 N 0.3258(2) 1.2411(2) 0.25479(9) 0.0308(4) Uani 1 1 d .
N6 N -0.4255(2) 1.9544(2) 0.27708(8) 0.0313(4) Uani 1 1 d .
C1 C 0.4000(3) 1.0269(2) 0.13928(10) 0.0294(5) Uani 1 1 d .
C2 C 0.3686(3) 0.9675(2) 0.08957(10) 0.0278(5) Uani 1 1 d .
C3 C 0.4827(3) 0.8688(3) 0.06631(11) 0.0355(6) Uani 1 1 d .
H3 H 0.5739 0.8469 0.0804 0.043 Uiso 1 1 calc R
C4 C 0.4652(3) 0.8014(3) 0.02268(11) 0.0349(6) Uani 1 1 d .
C5 C 0.3276(3) 0.8393(3) 0.00320(10) 0.0335(5) Uani 1 1 d .
H5 H 0.3119 0.7955 -0.0258 0.040 Uiso 1 1 calc R
C6 C 0.2339(3) 1.0003(2) 0.06680(9) 0.0266(5) Uani 1 1 d .
C7 C 0.0997(3) 1.1108(3) 0.08616(10) 0.0323(5) Uani 1 1 d .
C8 C 0.5879(3) 0.6907(3) -0.00165(13) 0.0512(7) Uani 1 1 d .
H8A H 0.5588 0.6666 -0.0353 0.061 Uiso 1 1 calc R
H8B H 0.6778 0.7272 -0.0152 0.061 Uiso 1 1 calc R
C9 C 0.6212(5) 0.5649(4) 0.04201(18) 0.0857(13) Uani 1 1 d .
H9A H 0.6557 0.5870 0.0744 0.129 Uiso 1 1 calc R
H9B H 0.6972 0.4970 0.0240 0.129 Uiso 1 1 calc R
H9C H 0.5324 0.5289 0.0560 0.129 Uiso 1 1 calc R
C10 C 0.2167(3) 0.9461(3) 0.37100(11) 0.0368(6) Uani 1 1 d .
C11 C 0.0904(3) 0.8896(3) 0.41121(10) 0.0335(6) Uani 1 1 d .
C12 C 0.0876(3) 0.7511(3) 0.43334(10) 0.0318(5) Uani 1 1 d .
C13 C -0.1576(3) 0.8124(3) 0.47835(11) 0.0412(6) Uani 1 1 d .
H13 H -0.2415 0.7848 0.5010 0.049 Uiso 1 1 calc R
C14 C -0.1649(3) 0.9526(3) 0.45830(11) 0.0403(6) Uani 1 1 d .
C15 C -0.0366(3) 0.9878(3) 0.42496(11) 0.0417(6) Uani 1 1 d .
H15 H -0.0357 1.0805 0.4114 0.050 Uiso 1 1 calc R
C16 C 0.2189(3) 0.6322(3) 0.42235(11) 0.0359(6) Uani 1 1 d .
C17 C -0.3058(3) 1.0607(3) 0.46918(13) 0.0514(7) Uani 1 1 d .
H17A H -0.3668 1.0281 0.5050 0.062 Uiso 1 1 calc R
H17B H -0.2799 1.1446 0.4744 0.062 Uiso 1 1 calc R
C18 C -0.3938(4) 1.0918(4) 0.41860(15) 0.0637(9) Uani 1 1 d .
H18A H -0.3308 1.1161 0.3826 0.096 Uiso 1 1 calc R
H18B H -0.4769 1.1672 0.4246 0.096 Uiso 1 1 calc R
H18C H -0.4298 1.0117 0.4163 0.096 Uiso 1 1 calc R
C19 C -0.0088(3) 0.3845(3) 0.38691(12) 0.0436(6) Uani 1 1 d .
H19 H 0.0931 0.3653 0.3887 0.052 Uiso 1 1 calc R
C20 C -0.0561(3) 0.3468(3) 0.34082(12) 0.0426(6) Uani 1 1 d .
H20 H 0.0134 0.3025 0.3130 0.051 Uiso 1 1 calc R
C21 C -0.2066(3) 0.3748(3) 0.33610(11) 0.0379(6) Uani 1 1 d .
C22 C -0.3035(3) 0.4375(3) 0.38046(12) 0.0422(6) Uani 1 1 d .
H22 H -0.4060 0.4571 0.3799 0.051 Uiso 1 1 calc R
C23 C -0.2480(3) 0.4706(3) 0.42533(12) 0.0428(6) Uani 1 1 d .
H23 H -0.3155 0.5114 0.4547 0.051 Uiso 1 1 calc R
C24 C -0.2624(3) 0.3424(3) 0.28492(12) 0.0462(7) Uani 1 1 d .
H24A H -0.3609 0.3220 0.2982 0.055 Uiso 1 1 calc R
H24B H -0.1966 0.2603 0.2721 0.055 Uiso 1 1 calc R
C25 C -0.2713(3) 0.4599(3) 0.23229(12) 0.0462(7) Uani 1 1 d .
H25A H -0.3327 0.4443 0.2061 0.055 Uiso 1 1 calc R
H25B H -0.3183 0.5466 0.2462 0.055 Uiso 1 1 calc R
C26 C -0.1176(3) 0.4697(3) 0.19869(13) 0.0502(7) Uani 1 1 d .
H26A H -0.0544 0.4744 0.2265 0.060 Uiso 1 1 calc R
H26B H -0.0757 0.3852 0.1824 0.060 Uiso 1 1 calc R
C27 C -0.1103(3) 0.5903(3) 0.14926(12) 0.0396(6) Uani 1 1 d .
C28 C -0.0179(3) 0.5721(3) 0.09630(12) 0.0482(7) Uani 1 1 d .
H28 H 0.0313 0.4840 0.0893 0.058 Uiso 1 1 calc R
C29 C 0.0003(3) 0.6855(3) 0.05428(13) 0.0476(7) Uani 1 1 d .
H29 H 0.0613 0.6708 0.0189 0.057 Uiso 1 1 calc R
C30 C -0.1578(3) 0.8324(3) 0.11166(11) 0.0377(6) Uani 1 1 d .
H30 H -0.2066 0.9216 0.1173 0.045 Uiso 1 1 calc R
C31 C -0.1851(3) 0.7240(3) 0.15565(11) 0.0405(6) Uani 1 1 d .
C32 C -0.3889(3) 1.8330(3) 0.31185(11) 0.0392(6) Uani 1 1 d .
H32A H -0.4646 1.7919 0.3343 0.047 Uiso 1 1 calc R
C33 C -0.2430(3) 1.7676(3) 0.31532(12) 0.0411(6) Uani 1 1 d .
H33A H -0.2223 1.6838 0.3402 0.049 Uiso 1 1 calc R
C36 C -0.3138(3) 2.0131(2) 0.24733(11) 0.0351(6) Uani 1 1 d .
H36A H -0.3375 2.0991 0.2243 0.042 Uiso 1 1 calc R
C35 C -0.1654(3) 1.9529(3) 0.24901(12) 0.0379(6) Uani 1 1 d .
H35A H -0.0918 1.9984 0.2278 0.046 Uiso 1 1 calc R
C34 C -0.1262(3) 1.8239(2) 0.28248(11) 0.0332(5) Uani 1 1 d .
C37 C 0.0330(3) 1.7457(3) 0.28282(12) 0.0415(6) Uani 1 1 d .
H37A H 0.0326 1.6486 0.2958 0.050 Uiso 1 1 calc R
H37B H 0.0750 1.7764 0.3116 0.050 Uiso 1 1 calc R
C38 C 0.1338(3) 1.7607(3) 0.22476(13) 0.0406(6) Uani 1 1 d .
H38A H 0.1349 1.8576 0.2113 0.049 Uiso 1 1 calc R
H38B H 0.0944 1.7280 0.1959 0.049 Uiso 1 1 calc R
C42 C 0.3433(3) 1.3033(3) 0.29776(11) 0.0347(6) Uani 1 1 d .
H39 H 0.3634 1.2492 0.3335 0.042 Uiso 1 1 calc R
C41 C 0.3331(3) 1.4429(3) 0.29179(12) 0.0387(6) Uani 1 1 d .
H40 H 0.3443 1.4816 0.3232 0.046 Uiso 1 1 calc R
C40 C 0.3061(3) 1.5262(3) 0.23872(12) 0.0368(6) Uani 1 1 d .
C44 C 0.2857(3) 1.4617(3) 0.19463(12) 0.0426(6) Uani 1 1 d .
H42 H 0.2653 1.5138 0.1586 0.051 Uiso 1 1 calc R
C43 C 0.2953(3) 1.3217(3) 0.20358(12) 0.0400(6) Uani 1 1 d .
H43 H 0.2803 1.2812 0.1734 0.048 Uiso 1 1 calc R
C39 C 0.2939(3) 1.6799(3) 0.22922(15) 0.0482(7) Uani 1 1 d .
H44A H 0.3583 1.7065 0.1933 0.058 Uiso 1 1 calc R
H44B H 0.3286 1.7041 0.2616 0.058 Uiso 1 1 calc R

loop_
_atom_site_aniso_label
_atom_site_aniso_U_11
_atom_site_aniso_U_22
_atom_site_aniso_U_33
_atom_site_aniso_U_23
_atom_site_aniso_U_13
_atom_site_aniso_U_12
Zn1 0.0299(2) 0.0407(2) 0.0297(2) -0.00885(17) -0.01022(16) -0.00612(17)
Zn2 0.03217(16) 0.02613(15) 0.02593(14) -0.00181(11) -0.00332(11) -0.01062(11)
Zn3 0.0444(3) 0.0352(2) 0.0369(2) 0.00725(18) -0.00263(19) -0.0197(2)
O1 0.0286(9) 0.0448(10) 0.0368(9) -0.0144(8) -0.0074(7) -0.0031(8)
O2 0.0467(12) 0.0580(13) 0.0722(14) -0.0403(11) -0.0196(10) -0.0003(10)
O3 0.0456(11) 0.0662(13) 0.0436(11) -0.0169(9) -0.0026(9) -0.0315(10)
O4 0.0633(13) 0.0500(11) 0.0266(9) -0.0045(8) -0.0053(8) -0.0320(10)
O5 0.0583(12) 0.0618(13) 0.0278(9) -0.0013(8) 0.0020(8) -0.0381(10)
O6 0.0752(15) 0.0952(17) 0.0418(11) -0.0113(11) 0.0000(10) -0.0613(14)
O7 0.0419(12) 0.0467(12) 0.0673(14) 0.0049(10) 0.0103(10) -0.0154(9)
O8 0.0449(11) 0.0342(10) 0.0419(10) 0.0014(8) -0.0008(8) -0.0156(8)
O9 0.0665(15) 0.0601(14) 0.0683(14) -0.0194(11) 0.0010(12) -0.0192(12)
N1 0.0284(11) 0.0349(11) 0.0248(10) -0.0078(8) -0.0061(8) -0.0064(9)
N2 0.0374(12) 0.0390(12) 0.0300(11) 0.0059(9) -0.0034(9) -0.0175(10)
N3 0.0467(14) 0.0386(12) 0.0338(12) 0.0050(9) -0.0069(10) -0.0179(10)
N4 0.0371(12) 0.0381(12) 0.0362(11) -0.0034(9) -0.0074(9) -0.0105(10)
N5 0.0321(11) 0.0268(10) 0.0333(11) -0.0043(8) -0.0052(9) -0.0058(9)
N6 0.0344(11) 0.0279(11) 0.0312(10) -0.0022(8) -0.0062(9) -0.0065(9)
C1 0.0304(13) 0.0303(13) 0.0287(12) -0.0021(10) -0.0091(10) -0.0069(10)
C2 0.0328(13) 0.0292(12) 0.0232(11) -0.0023(9) -0.0046(9) -0.0114(10)
C3 0.0301(13) 0.0398(14) 0.0368(13) -0.0043(11) -0.0109(11) -0.0046(11)
C4 0.0376(14) 0.0344(14) 0.0309(13) -0.0049(10) -0.0039(11) -0.0052(11)
C5 0.0389(14) 0.0349(14) 0.0291(12) -0.0100(10) -0.0058(11) -0.0077(11)
C6 0.0287(12) 0.0299(12) 0.0222(11) -0.0021(9) -0.0043(9) -0.0091(10)
C7 0.0335(14) 0.0365(14) 0.0280(12) -0.0059(10) -0.0063(10) -0.0075(11)
C8 0.0498(18) 0.0474(17) 0.0537(18) -0.0155(14) -0.0008(14) -0.0039(14)
C9 0.109(3) 0.050(2) 0.094(3) -0.022(2) -0.038(3) 0.017(2)
C10 0.0435(15) 0.0358(14) 0.0314(13) 0.0023(11) -0.0011(11) -0.0187(12)
C11 0.0410(15) 0.0376(14) 0.0240(12) 0.0005(10) -0.0039(10) -0.0172(12)
C12 0.0376(14) 0.0368(14) 0.0231(11) 0.0015(10) -0.0041(10) -0.0172(11)
C13 0.0367(15) 0.0487(16) 0.0344(14) 0.0068(12) -0.0002(11) -0.0164(13)
C14 0.0425(15) 0.0453(16) 0.0311(13) 0.0012(11) -0.0054(11) -0.0115(12)
C15 0.0525(17) 0.0365(15) 0.0342(14) 0.0047(11) -0.0044(12) -0.0157(13)
C16 0.0406(15) 0.0404(15) 0.0287(12) 0.0011(11) -0.0049(11) -0.0177(12)
C17 0.0469(17) 0.0543(18) 0.0454(16) 0.0029(14) -0.0021(13) -0.0082(14)
C18 0.0505(19) 0.074(2) 0.060(2) 0.0061(17) -0.0095(16) -0.0123(17)
C19 0.0381(15) 0.0487(17) 0.0435(15) 0.0054(13) -0.0101(12) -0.0153(13)
C20 0.0441(16) 0.0417(15) 0.0409(15) -0.0025(12) -0.0031(12) -0.0126(13)
C21 0.0434(15) 0.0311(13) 0.0398(14) 0.0081(11) -0.0092(12) -0.0175(11)
C22 0.0396(15) 0.0412(15) 0.0457(16) 0.0042(12) -0.0083(12) -0.0157(12)
C23 0.0459(17) 0.0410(15) 0.0385(14) 0.0018(12) -0.0026(12) -0.0127(13)
C24 0.0507(17) 0.0454(16) 0.0478(16) -0.0008(13) -0.0078(13) -0.0250(14)
C25 0.0472(17) 0.0475(17) 0.0478(16) -0.0027(13) -0.0132(13) -0.0165(14)
C26 0.0505(18) 0.0475(17) 0.0501(17) 0.0025(13) -0.0092(14) -0.0124(14)
C27 0.0406(15) 0.0403(15) 0.0408(15) -0.0013(12) -0.0112(12) -0.0142(12)
C28 0.0545(18) 0.0391(16) 0.0463(16) -0.0074(13) -0.0014(14) -0.0050(13)
C29 0.0519(18) 0.0446(17) 0.0420(16) -0.0079(13) 0.0024(13) -0.0079(14)
C30 0.0386(15) 0.0385(14) 0.0377(14) -0.0066(11) -0.0088(11) -0.0085(12)
C31 0.0429(15) 0.0449(16) 0.0366(14) -0.0045(12) -0.0098(12) -0.0135(13)
C32 0.0404(15) 0.0352(14) 0.0391(14) 0.0065(11) -0.0042(12) -0.0131(12)
C33 0.0445(16) 0.0325(14) 0.0413(15) 0.0102(11) -0.0098(12) -0.0085(12)
C36 0.0393(15) 0.0254(13) 0.0383(14) 0.0020(10) -0.0062(11) -0.0075(11)
C35 0.0375(15) 0.0297(13) 0.0463(15) 0.0010(11) -0.0052(12) -0.0127(11)
C34 0.0366(14) 0.0300(13) 0.0359(13) -0.0049(10) -0.0127(11) -0.0073(11)
C37 0.0382(15) 0.0337(14) 0.0527(16) 0.0001(12) -0.0172(13) -0.0050(11)
C38 0.0345(14) 0.0259(13) 0.0606(17) -0.0027(12) -0.0094(13) -0.0064(11)
C42 0.0338(14) 0.0345(14) 0.0358(13) -0.0055(11) -0.0078(11) -0.0049(11)
C41 0.0347(14) 0.0355(14) 0.0507(16) -0.0148(12) -0.0128(12) -0.0049(11)
C40 0.0246(13) 0.0284(13) 0.0569(16) -0.0077(12) -0.0043(11) -0.0048(10)
C44 0.0487(17) 0.0320(14) 0.0415(15) 0.0008(11) -0.0088(12) -0.0016(12)
C43 0.0491(16) 0.0321(14) 0.0381(14) -0.0070(11) -0.0102(12) -0.0033(12)
C39 0.0344(15) 0.0293(14) 0.081(2) -0.0052(14) -0.0098(14) -0.0082(12)

loop_
_atom_type_symbol
_atom_type_description
_atom_type_scat_dispersion_real
_atom_type_scat_dispersion_imag
_atom_type_scat_source
C C 0.0033 0.0016 'International Tables Vol C Tables 4.2.6.8 and 6.1.1.4'
H H 0.0000 0.0000 'International Tables Vol C Tables 4.2.6.8 and 6.1.1.4'
N N 0.0061 0.0033 'International Tables Vol C Tables 4.2.6.8 and 6.1.1.4'
O O 0.0106 0.0060 'International Tables Vol C Tables 4.2.6.8 and 6.1.1.4'
Zn Zn 0.2839 1.4301 'International Tables Vol C Tables 4.2.6.8 and 6.1.1.4'

loop_
_geom_angle_atom_site_label_1
_geom_angle_atom_site_label_2
_geom_angle_atom_site_label_3
_geom_angle
_geom_angle_site_symmetry_1
_geom_angle_site_symmetry_3
O1 Zn1 O1 180.00(8) 2_575 .
O1 Zn1 N1 79.03(7) 2_575 2_575
O1 Zn1 N1 100.97(7) . 2_575
O1 Zn1 N1 100.97(7) 2_575 .
O1 Zn1 N1 79.03(7) . .
N1 Zn1 N1 180.00(16) 2_575 .
O1 Zn1 N4 87.93(7) 2_575 .
O1 Zn1 N4 92.07(7) . .
N1 Zn1 N4 91.06(7) 2_575 .
N1 Zn1 N4 88.94(7) . .
O1 Zn1 N4 92.07(7) 2_575 2_575
O1 Zn1 N4 87.93(7) . 2_575
N1 Zn1 N4 88.94(7) 2_575 2_575
N1 Zn1 N4 91.06(7) . 2_575
N4 Zn1 N4 180.00(13) . 2_575
O5 Zn2 O4 99.37(7) . .
O5 Zn2 N5 118.01(9) . .
O4 Zn2 N5 107.12(8) . .
O5 Zn2 N6 112.47(8) . 1_645
O4 Zn2 N6 111.56(8) . 1_645
N5 Zn2 N6 107.93(8) . 1_645
O8 Zn3 O8 180.000(1) 2_566 .
O8 Zn3 N2 78.91(7) 2_566 2_566
O8 Zn3 N2 101.09(7) . 2_566
O8 Zn3 N2 101.09(7) 2_566 .
O8 Zn3 N2 78.91(7) . .
N2 Zn3 N2 180.00(11) 2_566 .
O8 Zn3 N3 88.39(8) 2_566 .
O8 Zn3 N3 91.61(8) . .
N2 Zn3 N3 85.47(8) 2_566 .
N2 Zn3 N3 94.53(8) . .
O8 Zn3 N3 91.61(8) 2_566 2_566
O8 Zn3 N3 88.39(8) . 2_566
N2 Zn3 N3 94.53(8) 2_566 2_566
N2 Zn3 N3 85.47(8) . 2_566
N3 Zn3 N3 180.0 . 2_566
C7 O1 Zn1 115.29(15) . .
C1 O4 Zn2 123.96(15) . .
C10 O5 Zn2 115.45(16) . .
C16 O8 Zn3 116.43(17) . .
H2W O9 H1W 112.4 . .
C5 N1 C6 120.1(2) . .
C5 N1 Zn1 127.13(16) . .
C6 N1 Zn1 112.68(15) . .
C13 N2 C12 120.5(2) . .
C13 N2 Zn3 127.56(16) . .
C12 N2 Zn3 111.77(17) . .
C19 N3 C23 116.6(2) . .
C19 N3 Zn3 117.50(18) . .
C23 N3 Zn3 125.87(19) . .
C30 N4 C29 116.6(2) . .
C30 N4 Zn1 120.19(17) . .
C29 N4 Zn1 122.65(18) . .
C42 N5 C43 117.3(2) . .
C42 N5 Zn2 122.12(16) . .
C43 N5 Zn2 120.34(16) . .
C36 N6 C32 117.3(2) . .
C36 N6 Zn2 121.12(16) . 1_465
C32 N6 Zn2 121.19(17) . 1_465
O3 C1 O4 125.7(2) . .
O3 C1 C2 119.3(2) . .
O4 C1 C2 114.8(2) . .
C3 C2 C6 117.8(2) . .
C3 C2 C1 116.4(2) . .
C6 C2 C1 125.7(2) . .
C2 C3 C4 121.9(2) . .
C2 C3 H3 119.0 . .
C4 C3 H3 119.0 . .
C5 C4 C3 116.3(2) . .
C5 C4 C8 121.5(2) . .
C3 C4 C8 122.1(2) . .
N1 C5 C4 123.2(2) . .
N1 C5 H5 118.4 . .
C4 C5 H5 118.4 . .
N1 C6 C2 120.6(2) . .
N1 C6 C7 115.29(19) . .
C2 C6 C7 124.1(2) . .
O2 C7 O1 126.2(2) . .
O2 C7 C6 118.5(2) . .
O1 C7 C6 115.3(2) . .
C9 C8 C4 112.9(3) . .
C9 C8 H8A 109.0 . .
C4 C8 H8A 109.0 . .
C9 C8 H8B 109.0 . .
C4 C8 H8B 109.0 . .
H8A C8 H8B 107.8 . .
C8 C9 H9A 109.5 . .
C8 C9 H9B 109.5 . .
H9A C9 H9B 109.5 . .
C8 C9 H9C 109.5 . .
H9A C9 H9C 109.5 . .
H9B C9 H9C 109.5 . .
O6 C10 O5 124.7(2) . .
O6 C10 C11 121.1(2) . .
O5 C10 C11 113.7(2) . .
C15 C11 C12 117.9(2) . .
C15 C11 C10 114.9(2) . .
C12 C11 C10 127.1(2) . .
N2 C12 C11 120.4(2) . .
N2 C12 C16 115.8(2) . .
C11 C12 C16 123.8(2) . .
N2 C13 C14 123.0(2) . .
N2 C13 H13 118.5 . .
C14 C13 H13 118.5 . .
C15 C14 C13 116.0(3) . .
C15 C14 C17 121.2(2) . .
C13 C14 C17 122.7(2) . .
C11 C15 C14 122.1(2) . .
C11 C15 H15 118.9 . .
C14 C15 H15 118.9 . .
O7 C16 O8 125.4(3) . .
O7 C16 C12 118.3(2) . .
O8 C16 C12 116.3(2) . .
C18 C17 C14 111.1(3) . .
C18 C17 H17A 109.4 . .
C14 C17 H17A 109.4 . .
C18 C17 H17B 109.4 . .
C14 C17 H17B 109.4 . .
H17A C17 H17B 108.0 . .
C17 C18 H18A 109.5 . .
C17 C18 H18B 109.5 . .
H18A C18 H18B 109.5 . .
C17 C18 H18C 109.5 . .
H18A C18 H18C 109.5 . .
H18B C18 H18C 109.5 . .
N3 C19 C20 123.4(3) . .
N3 C19 H19 118.3 . .
C20 C19 H19 118.3 . .
C21 C20 C19 120.2(3) . .
C21 C20 H20 119.9 . .
C19 C20 H20 119.9 . .
C20 C21 C22 116.3(3) . .
C20 C21 C24 122.0(3) . .
C22 C21 C24 121.7(3) . .
C23 C22 C21 120.1(3) . .
C23 C22 H22 119.9 . .
C21 C22 H22 119.9 . .
N3 C23 C22 123.3(3) . .
N3 C23 H23 118.3 . .
C22 C23 H23 118.3 . .
C21 C24 C25 113.6(2) . .
C21 C24 H24A 108.8 . .
C25 C24 H24A 108.8 . .
C21 C24 H24B 108.8 . .
C25 C24 H24B 108.8 . .
H24A C24 H24B 107.7 . .
C26 C25 C24 111.5(2) . .
C26 C25 H25A 109.3 . .
C24 C25 H25A 109.3 . .
C26 C25 H25B 109.3 . .
C24 C25 H25B 109.3 . .
H25A C25 H25B 108.0 . .
C27 C26 C25 116.4(2) . .
C27 C26 H26A 108.2 . .
C25 C26 H26A 108.2 . .
C27 C26 H26B 108.2 . .
C25 C26 H26B 108.2 . .
H26A C26 H26B 107.3 . .
C31 C27 C28 117.0(2) . .
C31 C27 C26 122.4(3) . .
C28 C27 C26 120.4(3) . .
C29 C28 C27 119.6(3) . .
C29 C28 H28 120.2 . .
C27 C28 H28 120.2 . .
N4 C29 C28 123.7(3) . .
N4 C29 H29 118.2 . .
C28 C29 H29 118.2 . .
N4 C30 C31 123.4(2) . .
N4 C30 H30 118.3 . .
C31 C30 H30 118.3 . .
C30 C31 C27 119.5(2) . .
N6 C32 C33 122.0(2) . .
N6 C32 H32A 119.0 . .
C33 C32 H32A 119.0 . .
C32 C33 C34 121.2(2) . .
C32 C33 H33A 119.4 . .
C34 C33 H33A 119.4 . .
N6 C36 C35 123.4(2) . .
N6 C36 H36A 118.3 . .
C35 C36 H36A 118.3 . .
C36 C35 C34 119.7(2) . .
C36 C35 H35A 120.1 . .
C34 C35 H35A 120.1 . .
C33 C34 C35 116.1(2) . .
C33 C34 C37 120.8(2) . .
C35 C34 C37 123.1(2) . .
C34 C37 C38 115.5(2) . .
C34 C37 H37A 108.4 . .
C38 C37 H37A 108.4 . .
C34 C37 H37B 108.4 . .
C38 C37 H37B 108.4 . .
H37A C37 H37B 107.5 . .
C37 C38 C39 112.1(2) . .
C37 C38 H38A 109.2 . .
C39 C38 H38A 109.2 . .
C37 C38 H38B 109.2 . .
C39 C38 H38B 109.2 . .
H38A C38 H38B 107.9 . .
N5 C42 C41 123.3(2) . .
N5 C42 H39 118.3 . .
C41 C42 H39 118.3 . .
C42 C41 C40 119.7(2) . .
C42 C41 H40 120.1 . .
C40 C41 H40 120.1 . .
C44 C40 C41 116.8(2) . .
C44 C40 C39 120.8(3) . .
C41 C40 C39 122.4(2) . .
C43 C44 C40 120.7(3) . .
C43 C44 H42 119.6 . .
C40 C44 H42 119.6 . .
N5 C43 C44 122.1(2) . .
N5 C43 H43 119.0 . .
C44 C43 H43 119.0 . .
C40 C39 C38 112.5(2) . .
C40 C39 H44A 109.1 . .
C38 C39 H44A 109.1 . .
C40 C39 H44B 109.1 . .
C38 C39 H44B 109.1 . .
H44A C39 H44B 107.8 . .

loop_
_geom_bond_atom_site_label_1
_geom_bond_atom_site_label_2
_geom_bond_distance
_geom_bond_site_symmetry_2
Zn1 O1 2.0854(16) 2_575
Zn1 O1 2.0854(16) .
Zn1 N1 2.1110(19) 2_575
Zn1 N1 2.1110(19) .
Zn1 N4 2.256(2) .
Zn1 N4 2.256(2) 2_575
Zn2 O5 1.9309(17) .
Zn2 O4 1.9428(17) .
Zn2 N5 2.0203(19) .
Zn2 N6 2.024(2) 1_645
Zn3 O8 2.0657(17) 2_566
Zn3 O8 2.0657(17) .
Zn3 N2 2.138(2) 2_566
Zn3 N2 2.138(2) .
Zn3 N3 2.270(2) .
Zn3 N3 2.270(2) 2_566
O1 C7 1.279(3) .
O2 C7 1.218(3) .
O3 C1 1.220(3) .
O4 C1 1.271(3) .
O5 C10 1.278(3) .
O6 C10 1.206(3) .
O7 C16 1.230(3) .
O8 C16 1.275(3) .
O9 H2W 0.9200 .
O9 H1W 0.9200 .
N1 C5 1.336(3) .
N1 C6 1.350(3) .
N2 C13 1.333(3) .
N2 C12 1.346(3) .
N3 C19 1.333(4) .
N3 C23 1.342(4) .
N4 C30 1.338(3) .
N4 C29 1.339(3) .
N5 C42 1.339(3) .
N5 C43 1.349(3) .
N6 C36 1.337(3) .
N6 C32 1.341(3) .
N6 Zn2 2.024(2) 1_465
C1 C2 1.511(3) .
C2 C3 1.384(3) .
C2 C6 1.397(3) .
C3 C4 1.386(3) .
C3 H3 0.9300 .
C4 C5 1.384(4) .
C4 C8 1.511(4) .
C5 H5 0.9300 .
C6 C7 1.529(3) .
C8 C9 1.477(5) .
C8 H8A 0.9700 .
C8 H8B 0.9700 .
C9 H9A 0.9600 .
C9 H9B 0.9600 .
C9 H9C 0.9600 .
C10 C11 1.517(3) .
C11 C15 1.383(4) .
C11 C12 1.399(3) .
C12 C16 1.520(4) .
C13 C14 1.392(4) .
C13 H13 0.9300 .
C14 C15 1.385(4) .
C14 C17 1.512(4) .
C15 H15 0.9300 .
C17 C18 1.506(4) .
C17 H17A 0.9700 .
C17 H17B 0.9700 .
C18 H18A 0.9600 .
C18 H18B 0.9600 .
C18 H18C 0.9600 .
C19 C20 1.387(4) .
C19 H19 0.9300 .
C20 C21 1.384(4) .
C20 H20 0.9300 .
C21 C22 1.391(4) .
C21 C24 1.511(4) .
C22 C23 1.381(4) .
C22 H22 0.9300 .
C23 H23 0.9300 .
C24 C25 1.536(4) .
C24 H24A 0.9700 .
C24 H24B 0.9700 .
C25 C26 1.517(4) .
C25 H25A 0.9700 .
C25 H25B 0.9700 .
C26 C27 1.513(4) .
C26 H26A 0.9700 .
C26 H26B 0.9700 .
C27 C31 1.388(4) .
C27 C28 1.390(4) .
C28 C29 1.379(4) .
C28 H28 0.9300 .
C29 H29 0.9300 .
C30 C31 1.387(4) .
C30 H30 0.9300 .
C32 C33 1.373(4) .
C32 H32A 0.9300 .
C33 C34 1.384(4) .
C33 H33A 0.9300 .
C36 C35 1.376(4) .
C36 H36A 0.9300 .
C35 C34 1.389(3) .
C35 H35A 0.9300 .
C34 C37 1.506(4) .
C37 C38 1.507(4) .
C37 H37A 0.9700 .
C37 H37B 0.9700 .
C38 C39 1.533(4) .
C38 H38A 0.9700 .
C38 H38B 0.9700 .
C42 C41 1.372(4) .
C42 H39 0.9300 .
C41 C40 1.387(4) .
C41 H40 0.9300 .
C40 C44 1.387(4) .
C40 C39 1.505(3) .
C44 C43 1.372(4) .
C44 H42 0.9300 .
C43 H43 0.9300 .
C39 H44A 0.9700 .
C39 H44B 0.9700 .

loop_
_geom_hbond_atom_site_label_D
_geom_hbond_atom_site_label_H
_geom_hbond_atom_site_label_A
_geom_hbond_distance_DH
_geom_hbond_distance_HA
_geom_hbond_distance_DA
_geom_hbond_angle_DHA
_geom_hbond_site_symmetry_A
O9 H2W O3 0.92 2.01 2.931(3) 176.3 1_545
O9 H1W O1 0.92 2.01 2.900(3) 163.6 1_645

loop_
_geom_torsion_atom_site_label_1
_geom_torsion_atom_site_label_2
_geom_torsion_atom_site_label_3
_geom_torsion_atom_site_label_4
_geom_torsion
_geom_torsion_site_symmetry_1
N1 Zn1 O1 C7 -167.60(17) 2_575
N1 Zn1 O1 C7 12.40(17) .
N4 Zn1 O1 C7 100.92(17) .
N4 Zn1 O1 C7 -79.08(17) 2_575
O5 Zn2 O4 C1 -176.4(2) .
N5 Zn2 O4 C1 60.3(2) .
N6 Zn2 O4 C1 -57.6(2) 1_645
O4 Zn2 O5 C10 179.02(19) .
N5 Zn2 O5 C10 -65.8(2) .
N6 Zn2 O5 C10 60.9(2) 1_645
N2 Zn3 O8 C16 -171.70(17) 2_566
N2 Zn3 O8 C16 8.30(17) .
N3 Zn3 O8 C16 102.61(18) .
N3 Zn3 O8 C16 -77.39(18) 2_566
O1 Zn1 N1 C5 -6.5(2) 2_575
O1 Zn1 N1 C5 173.5(2) .
N4 Zn1 N1 C5 81.2(2) .
N4 Zn1 N1 C5 -98.8(2) 2_575
O1 Zn1 N1 C6 176.02(15) 2_575
O1 Zn1 N1 C6 -3.98(15) .
N4 Zn1 N1 C6 -96.29(16) .
N4 Zn1 N1 C6 83.71(16) 2_575
O8 Zn3 N2 C13 -2.1(2) 2_566
O8 Zn3 N2 C13 177.9(2) .
N3 Zn3 N2 C13 87.2(2) .
N3 Zn3 N2 C13 -92.8(2) 2_566
O8 Zn3 N2 C12 173.15(16) 2_566
O8 Zn3 N2 C12 -6.85(16) .
N3 Zn3 N2 C12 -97.61(17) .
N3 Zn3 N2 C12 82.39(17) 2_566
O8 Zn3 N3 C19 -153.39(19) 2_566
O8 Zn3 N3 C19 26.61(19) .
N2 Zn3 N3 C19 -74.40(19) 2_566
N2 Zn3 N3 C19 105.60(19) .
O8 Zn3 N3 C23 25.4(2) 2_566
O8 Zn3 N3 C23 -154.6(2) .
N2 Zn3 N3 C23 104.4(2) 2_566
N2 Zn3 N3 C23 -75.6(2) .
O1 Zn1 N4 C30 -150.15(19) 2_575
O1 Zn1 N4 C30 29.85(19) .
N1 Zn1 N4 C30 -71.17(19) 2_575
N1 Zn1 N4 C30 108.83(19) .
O1 Zn1 N4 C29 38.7(2) 2_575
O1 Zn1 N4 C29 -141.3(2) .
N1 Zn1 N4 C29 117.6(2) 2_575
N1 Zn1 N4 C29 -62.4(2) .
O5 Zn2 N5 C42 70.4(2) .
O4 Zn2 N5 C42 -178.70(18) .
N6 Zn2 N5 C42 -58.5(2) 1_645
O5 Zn2 N5 C43 -115.21(19) .
O4 Zn2 N5 C43 -4.3(2) .
N6 Zn2 N5 C43 115.94(19) 1_645
Zn2 O4 C1 O3 -2.1(4) .
Zn2 O4 C1 C2 172.01(15) .
O3 C1 C2 C3 63.7(3) .
O4 C1 C2 C3 -110.8(3) .
O3 C1 C2 C6 -118.5(3) .
O4 C1 C2 C6 67.0(3) .
C6 C2 C3 C4 -1.3(4) .
C1 C2 C3 C4 176.6(2) .
C2 C3 C4 C5 0.6(4) .
C2 C3 C4 C8 -178.3(2) .
C6 N1 C5 C4 -1.0(4) .
Zn1 N1 C5 C4 -178.34(18) .
C3 C4 C5 N1 0.6(4) .
C8 C4 C5 N1 179.4(2) .
C5 N1 C6 C2 0.3(3) .
Zn1 N1 C6 C2 177.95(16) .
C5 N1 C6 C7 178.8(2) .
Zn1 N1 C6 C7 -3.5(2) .
C3 C2 C6 N1 0.9(3) .
C1 C2 C6 N1 -176.8(2) .
C3 C2 C6 C7 -177.6(2) .
C1 C2 C6 C7 4.7(4) .
Zn1 O1 C7 O2 160.5(2) .
Zn1 O1 C7 C6 -17.7(3) .
N1 C6 C7 O2 -164.0(2) .
C2 C6 C7 O2 14.5(4) .
N1 C6 C7 O1 14.3(3) .
C2 C6 C7 O1 -167.2(2) .
C5 C4 C8 C9 -111.9(3) .
C3 C4 C8 C9 66.9(4) .
Zn2 O5 C10 O6 -0.1(4) .
Zn2 O5 C10 C11 171.83(17) .
O6 C10 C11 C15 76.3(3) .
O5 C10 C11 C15 -96.0(3) .
O6 C10 C11 C12 -106.3(3) .
O5 C10 C11 C12 81.4(3) .
C13 N2 C12 C11 0.6(4) .
Zn3 N2 C12 C11 -174.99(18) .
C13 N2 C12 C16 -179.4(2) .
Zn3 N2 C12 C16 5.0(3) .
C15 C11 C12 N2 0.5(3) .
C10 C11 C12 N2 -176.9(2) .
C15 C11 C12 C16 -179.5(2) .
C10 C11 C12 C16 3.2(4) .
C12 N2 C13 C14 -0.7(4) .
Zn3 N2 C13 C14 174.13(19) .
N2 C13 C14 C15 -0.3(4) .
N2 C13 C14 C17 176.7(3) .
C12 C11 C15 C14 -1.5(4) .
C10 C11 C15 C14 176.1(2) .
C13 C14 C15 C11 1.4(4) .
C17 C14 C15 C11 -175.6(3) .
Zn3 O8 C16 O7 173.2(2) .
Zn3 O8 C16 C12 -8.1(3) .
N2 C12 C16 O7 -179.4(2) .
C11 C12 C16 O7 0.6(4) .
N2 C12 C16 O8 1.8(3) .
C11 C12 C16 O8 -178.2(2) .
C15 C14 C17 C18 83.4(3) .
C13 C14 C17 C18 -93.4(3) .
C23 N3 C19 C20 1.2(4) .
Zn3 N3 C19 C20 -179.9(2) .
N3 C19 C20 C21 0.7(4) .
C19 C20 C21 C22 -1.9(4) .
C19 C20 C21 C24 176.7(2) .
C20 C21 C22 C23 1.2(4) .
C24 C21 C22 C23 -177.4(2) .
C19 N3 C23 C22 -2.0(4) .
Zn3 N3 C23 C22 179.20(19) .
C21 C22 C23 N3 0.8(4) .
C20 C21 C24 C25 -88.7(3) .
C22 C21 C24 C25 89.8(3) .
C21 C24 C25 C26 74.9(3) .
C24 C25 C26 C27 -174.4(2) .
C25 C26 C27 C31 46.1(4) .
C25 C26 C27 C28 -138.7(3) .
C31 C27 C28 C29 2.8(4) .
C26 C27 C28 C29 -172.7(3) .
C30 N4 C29 C28 -3.3(4) .
Zn1 N4 C29 C28 168.2(2) .
C27 C28 C29 N4 1.0(5) .
C29 N4 C30 C31 1.8(4) .
Zn1 N4 C30 C31 -169.93(19) .
N4 C30 C31 C27 2.0(4) .
C28 C27 C31 C30 -4.2(4) .
C26 C27 C31 C30 171.2(2) .
C36 N6 C32 C33 -2.7(4) .
Zn2 N6 C32 C33 169.9(2) 1_465
N6 C32 C33 C34 -0.5(4) .
C32 N6 C36 C35 2.6(4) .
Zn2 N6 C36 C35 -170.0(2) 1_465
N6 C36 C35 C34 0.7(4) .
C32 C33 C34 C35 3.7(4) .
C32 C33 C34 C37 -174.9(3) .
C36 C35 C34 C33 -3.8(4) .
C36 C35 C34 C37 174.8(2) .
C33 C34 C37 C38 142.4(3) .
C35 C34 C37 C38 -36.1(4) .
C34 C37 C38 C39 179.1(2) .
C43 N5 C42 C41 -0.6(4) .
Zn2 N5 C42 C41 173.96(19) .
N5 C42 C41 C40 -1.3(4) .
C42 C41 C40 C44 2.2(4) .
C42 C41 C40 C39 -179.9(2) .
C41 C40 C44 C43 -1.3(4) .
C39 C40 C44 C43 -179.3(3) .
C42 N5 C43 C44 1.5(4) .
Zn2 N5 C43 C44 -173.2(2) .
C40 C44 C43 N5 -0.5(4) .
C44 C40 C39 C38 68.8(3) .
C41 C40 C39 C38 -109.0(3) .
C37 C38 C39 C40 69.7(3) .
